data_7201537
loop_
_publ_author_name
'Chen, Zhen-Feng'
'Zhang, Zhi-Li'
'Tan, Yu-Hui'
'Tang, Yun-Zhi'
'Fun, Hoong-Kun'
'Zhou, Zhong-Yuan'
'Abrahams, Brendan F.'
'Liang, Hong'

_publ_section_title
;
 Coordination polymers constructed by linking metal ions with
 azodibenzoate anions
;
_journal_issue 2
_journal_name_full CrystEngComm
_journal_page_first 217
_journal_paper_doi 10.1039/b709587b
_journal_volume 10
_journal_year 2008
_chemical_formula_sum 'C50 H38 Cu2 N2 O5 P2'
_chemical_formula_weight 935.84
_chemical_name_systematic
;
?
;
_space_group_IT_number 14
_symmetry_cell_setting monoclinic
_symmetry_space_group_name_Hall '-P 2ybc'
_symmetry_space_group_name_H-M 'P 1 21/c 1'
_atom_sites_solution_hydrogens geom
_atom_sites_solution_primary direct
_atom_sites_solution_secondary difmap
_audit_creation_method SHELXL-97
_cell_angle_alpha 90.00
_cell_angle_beta 97.324(5)
_cell_angle_gamma 90.00
_cell_formula_units_Z 4
_cell_length_a 15.152(3)
_cell_length_b 12.764(2)
_cell_length_c 22.213(4)
_cell_measurement_reflns_used 3206
_cell_measurement_temperature 294(2)
_cell_measurement_theta_max 27.5
_cell_measurement_theta_min 1
_cell_volume 4260.9(13)
_computing_cell_refinement 'Bruker SMART'
_computing_data_collection 'Bruker SMART'
_computing_data_reduction 'Bruker SAINT'
_computing_molecular_graphics 'Bruker SHELXTL'
_computing_publication_material 'Bruker SHELXTL'
_computing_structure_refinement 'SHELXL-97 (Sheldrick, 1997)'
_computing_structure_solution 'SHELXS-97 (Sheldrick, 1990)'
_diffrn_ambient_temperature 294(2)
_diffrn_measured_fraction_theta_full 0.996
_diffrn_measured_fraction_theta_max 0.996
_diffrn_measurement_device_type 'CCD area detector'
_diffrn_measurement_method 'phi and omega scans'
_diffrn_radiation_monochromator graphite
_diffrn_radiation_source 'fine-focus sealed tube'
_diffrn_radiation_type MoK\a
_diffrn_radiation_wavelength 0.71073
_diffrn_reflns_av_R_equivalents 0.1542
_diffrn_reflns_av_sigmaI/netI 0.3186
_diffrn_reflns_limit_h_max 19
_diffrn_reflns_limit_h_min -19
_diffrn_reflns_limit_k_max 13
_diffrn_reflns_limit_k_min -16
_diffrn_reflns_limit_l_max 28
_diffrn_reflns_limit_l_min -21
_diffrn_reflns_number 28808
_diffrn_reflns_theta_full 27.58
_diffrn_reflns_theta_max 27.58
_diffrn_reflns_theta_min 2.68
_exptl_absorpt_coefficient_mu 1.125
_exptl_absorpt_correction_T_max 1.000
_exptl_absorpt_correction_T_min 0.668
_exptl_absorpt_correction_type 'multi scans'
_exptl_absorpt_process_details 'SAINT ver 6.45 2003; Bruker SADABS'
_exptl_crystal_colour brown
_exptl_crystal_density_diffrn 1.459
_exptl_crystal_density_method 'not measured'
_exptl_crystal_description needle
_exptl_crystal_F_000 1920
_exptl_crystal_size_max 0.38
_exptl_crystal_size_mid 0.34
_exptl_crystal_size_min 0.28
_refine_diff_density_max 0.558
_refine_diff_density_min -0.419
_refine_diff_density_rms 0.072
_refine_ls_extinction_method none
_refine_ls_goodness_of_fit_ref 0.914
_refine_ls_hydrogen_treatment constr
_refine_ls_matrix_type full
_refine_ls_number_parameters 550
_refine_ls_number_reflns 9824
_refine_ls_number_restraints 0
_refine_ls_restrained_S_all 0.914
_refine_ls_R_factor_all 0.2322
_refine_ls_R_factor_gt 0.0541
_refine_ls_shift/su_max 0.000
_refine_ls_shift/su_mean 0.000
_refine_ls_structure_factor_coef Fsqd
_refine_ls_weighting_details 'calc w=1/[\s^2^(Fo^2^)+(0.0021P)^2^+0.0000P] where P=(Fo^2^+2Fc^2^)/3'
_refine_ls_weighting_scheme calc
_refine_ls_wR_factor_gt 0.0711
_refine_ls_wR_factor_ref 0.0928
_reflns_number_gt 2446
_reflns_number_total 9824
_reflns_threshold_expression >2sigma(I)
_cod_data_source_file b709587b.txt
_cod_data_source_block zz7
_cod_depositor_comments
;
The following automatic conversions were performed:
'_symmetry_cell_setting' value 'Monoclinic' changed to 'monoclinic'
according to '/home/saulius/struct/CIF-dictionaries/cif_core.dic'
dictionary named 'cif_core.dic' version 2.4.1 from 2010-06-29.

Automatic conversion script
Id: cif_fix_enum 1527 2010-12-29 10:47:43Z saulius 
;
_cod_original_sg_symbol_H-M P2(1)/c
_cod_database_code 7201537

loop_
_symmetry_equiv_pos_as_xyz
'x, y, z'
'-x, y+1/2, -z+1/2'
'-x, -y, -z'
'x, -y-1/2, z-1/2'

loop_
_atom_site_label
_atom_site_type_symbol
_atom_site_fract_x
_atom_site_fract_y
_atom_site_fract_z
_atom_site_U_iso_or_equiv
_atom_site_adp_type
_atom_site_occupancy
_atom_site_symmetry_multiplicity
_atom_site_calc_flag
_atom_site_refinement_flags
_atom_site_disorder_assembly
_atom_site_disorder_group
Cu1 Cu 0.12681(3) 0.38980(4) 0.31885(2) 0.05548(15) Uani 1 1 d . . .
Cu2 Cu 0.29583(3) 0.35957(4) 0.39780(2) 0.05967(16) Uani 1 1 d . . .
P1 P 0.06962(7) 0.25365(8) 0.27175(4) 0.0474(3) Uani 1 1 d . . .
P2 P 0.36412(6) 0.21709(8) 0.43065(4) 0.0471(3) Uani 1 1 d . . .
O1 O 0.09828(15) 0.47166(17) 0.38817(10) 0.0668(9) Uani 1 1 d . . .
O2 O 0.22678(16) 0.4508(2) 0.44742(11) 0.0859(10) Uani 1 1 d . . .
O3 O 0.20640(15) 1.01065(19) 0.78214(10) 0.0702(9) Uani 1 1 d . . .
O4 O 0.33568(16) 1.04091(18) 0.83792(10) 0.0735(9) Uani 1 1 d . . .
O5 O 0.3116(3) 0.6357(3) 0.61919(16) 0.205(2) Uani 1 1 d . . .
N1 N 0.2055(2) 0.7589(3) 0.61606(15) 0.1095(14) Uani 1 1 d . . .
N2 N 0.2667(3) 0.7211(3) 0.62897(18) 0.1169(15) Uani 1 1 d . . .
C1 C -0.0380(2) 0.2832(3) 0.22887(14) 0.0501(12) Uani 1 1 d . . .
C2 C -0.0959(2) 0.3413(3) 0.25825(16) 0.0720(14) Uani 1 1 d . . .
H2 H -0.0794 0.3629 0.2981 0.086 Uiso 1 1 calc R . .
C3 C -0.1774(2) 0.3671(3) 0.22909(16) 0.0804(15) Uani 1 1 d . . .
H3 H -0.2158 0.4065 0.2495 0.096 Uiso 1 1 calc R . .
C4 C -0.2044(2) 0.3369(3) 0.17068(17) 0.0812(16) Uani 1 1 d . . .
H4 H -0.2603 0.3556 0.1514 0.097 Uiso 1 1 calc R . .
C5 C -0.1487(3) 0.2797(3) 0.14181(17) 0.0898(17) Uani 1 1 d . . .
H5 H -0.1667 0.2583 0.1021 0.108 Uiso 1 1 calc R . .
C6 C -0.0642(2) 0.2512(3) 0.16986(16) 0.0764(15) Uani 1 1 d . . .
H6 H -0.0263 0.2115 0.1492 0.092 Uiso 1 1 calc R . .
C7 C 0.0445(2) 0.1442(2) 0.31835(14) 0.0459(11) Uani 1 1 d . . .
C8 C -0.0287(2) 0.0787(2) 0.30437(14) 0.0489(12) Uani 1 1 d . . .
H8 H -0.0658 0.0892 0.2682 0.059 Uiso 1 1 calc R . .
C9 C -0.0478(2) -0.0007(3) 0.34205(15) 0.0637(14) Uani 1 1 d . . .
H9 H -0.0970 -0.0436 0.3316 0.076 Uiso 1 1 calc R . .
C10 C 0.0073(2) -0.0160(3) 0.39598(16) 0.0684(14) Uani 1 1 d . . .
H10 H -0.0048 -0.0699 0.4219 0.082 Uiso 1 1 calc R . .
C11 C 0.0798(2) 0.0480(3) 0.41160(16) 0.0754(15) Uani 1 1 d . . .
H11 H 0.1163 0.0377 0.4480 0.090 Uiso 1 1 calc R . .
C12 C 0.0978(2) 0.1272(3) 0.37309(14) 0.0604(13) Uani 1 1 d . . .
H12 H 0.1467 0.1703 0.3839 0.073 Uiso 1 1 calc R . .
C13 C 0.1385(2) 0.1953(3) 0.21841(13) 0.0456(11) Uani 1 1 d . . .
C14 C 0.1159(2) 0.1008(3) 0.18889(15) 0.0652(13) Uani 1 1 d . . .
H14 H 0.0650 0.0649 0.1964 0.078 Uiso 1 1 calc R . .
C15 C 0.1697(3) 0.0606(3) 0.14832(16) 0.0867(16) Uani 1 1 d . . .
H15 H 0.1540 -0.0012 0.1276 0.104 Uiso 1 1 calc R . .
C16 C 0.2472(3) 0.1132(3) 0.13878(16) 0.0882(16) Uani 1 1 d . . .
H16 H 0.2844 0.0850 0.1128 0.106 Uiso 1 1 calc R . .
C17 C 0.2682(3) 0.2046(3) 0.16712(15) 0.0791(16) Uani 1 1 d . . .
H17 H 0.3191 0.2404 0.1597 0.095 Uiso 1 1 calc R . .
C18 C 0.2141(2) 0.2462(3) 0.20766(14) 0.0598(13) Uani 1 1 d . . .
H18 H 0.2298 0.3090 0.2274 0.072 Uiso 1 1 calc R . .
C19 C 0.3086(2) 0.1282(3) 0.47762(14) 0.0455(11) Uani 1 1 d . . .
C20 C 0.2559(2) 0.1705(3) 0.51725(15) 0.0585(13) Uani 1 1 d . . .
H20 H 0.2470 0.2425 0.5179 0.070 Uiso 1 1 calc R . .
C21 C 0.2151(2) 0.1055(3) 0.55706(15) 0.0674(14) Uani 1 1 d . . .
H21 H 0.1799 0.1353 0.5839 0.081 Uiso 1 1 calc R . .
C22 C 0.2268(2) -0.0015(3) 0.55658(15) 0.0632(14) Uani 1 1 d . . .
H22 H 0.1989 -0.0440 0.5825 0.076 Uiso 1 1 calc R . .
C23 C 0.2797(2) -0.0446(3) 0.51774(16) 0.0644(14) Uani 1 1 d . . .
H23 H 0.2881 -0.1168 0.5169 0.077 Uiso 1 1 calc R . .
C24 C 0.3204(2) 0.0201(3) 0.47974(15) 0.0581(13) Uani 1 1 d . . .
H24 H 0.3575 -0.0101 0.4543 0.070 Uiso 1 1 calc R . .
C25 C 0.4108(2) 0.1288(2) 0.37988(13) 0.0395(11) Uani 1 1 d . . .
C26 C 0.3592(2) 0.0955(3) 0.32664(15) 0.0661(14) Uani 1 1 d . . .
H26 H 0.3022 0.1225 0.3168 0.079 Uiso 1 1 calc R . .
C27 C 0.3905(2) 0.0243(3) 0.28868(17) 0.0783(16) Uani 1 1 d . . .
H27 H 0.3552 0.0042 0.2532 0.094 Uiso 1 1 calc R . .
C28 C 0.4731(3) -0.0172(3) 0.30261(16) 0.0749(15) Uani 1 1 d . . .
H28 H 0.4939 -0.0663 0.2769 0.090 Uiso 1 1 calc R . .
C29 C 0.5262(2) 0.0131(3) 0.35464(15) 0.0653(14) Uani 1 1 d . . .
H29 H 0.5831 -0.0145 0.3637 0.078 Uiso 1 1 calc R . .
C30 C 0.4946(2) 0.0846(3) 0.39348(14) 0.0517(12) Uani 1 1 d . . .
H30 H 0.5300 0.1034 0.4292 0.062 Uiso 1 1 calc R . .
C31 C 0.4585(2) 0.2611(2) 0.48153(13) 0.0438(11) Uani 1 1 d . . .
C32 C 0.4930(2) 0.2103(3) 0.53477(15) 0.0647(14) Uani 1 1 d . . .
H32 H 0.4652 0.1497 0.5460 0.078 Uiso 1 1 calc R . .
C33 C 0.5675(2) 0.2468(3) 0.57179(16) 0.0792(16) Uani 1 1 d . . .
H33 H 0.5889 0.2110 0.6071 0.095 Uiso 1 1 calc R . .
C34 C 0.6092(3) 0.3356(3) 0.55602(17) 0.0805(16) Uani 1 1 d . . .
H34 H 0.6596 0.3602 0.5802 0.097 Uiso 1 1 calc R . .
C35 C 0.5768(2) 0.3875(3) 0.50483(16) 0.0750(15) Uani 1 1 d . . .
H35 H 0.6045 0.4489 0.4947 0.090 Uiso 1 1 calc R . .
C36 C 0.5031(2) 0.3511(3) 0.46726(15) 0.0607(13) Uani 1 1 d . . .
H36 H 0.4832 0.3875 0.4319 0.073 Uiso 1 1 calc R . .
C37 C 0.1520(3) 0.4924(3) 0.43579(15) 0.0527(13) Uani 1 1 d . . .
C38 C 0.1244(2) 0.5743(2) 0.47689(14) 0.0421(11) Uani 1 1 d . . .
C39 C 0.1849(2) 0.6138(3) 0.52367(13) 0.0555(12) Uani 1 1 d . . .
H39 H 0.2431 0.5890 0.5298 0.067 Uiso 1 1 calc R . .
C40 C 0.1575(3) 0.6900(3) 0.56062(15) 0.0748(15) Uani 1 1 d . . .
C41 C 0.0729(3) 0.7285(3) 0.55214(16) 0.0842(17) Uani 1 1 d . . .
H41 H 0.0562 0.7818 0.5769 0.101 Uiso 1 1 calc R . .
C42 C 0.0127(3) 0.6881(3) 0.50691(15) 0.0718(15) Uani 1 1 d . . .
H42 H -0.0457 0.7123 0.5014 0.086 Uiso 1 1 calc R . .
C43 C 0.0393(2) 0.6115(3) 0.46981(14) 0.0576(13) Uani 1 1 d . . .
H43 H -0.0017 0.5843 0.4391 0.069 Uiso 1 1 calc R . .
C44 C 0.3193(3) 0.7818(3) 0.68628(15) 0.0711(15) Uani 1 1 d . . .
C45 C 0.4052(2) 0.7467(3) 0.70513(15) 0.0673(14) Uani 1 1 d . . .
H45 H 0.4294 0.6921 0.6849 0.081 Uiso 1 1 calc R . .
C46 C 0.4525(2) 0.7929(3) 0.75317(15) 0.0660(14) Uani 1 1 d . . .
H46 H 0.5106 0.7715 0.7660 0.079 Uiso 1 1 calc R . .
C47 C 0.4141(2) 0.8734(3) 0.78376(14) 0.0549(12) Uani 1 1 d . . .
H47A H 0.4466 0.9051 0.8172 0.066 Uiso 1 1 calc R . .
C48 C 0.3293(2) 0.9057(3) 0.76493(14) 0.0470(12) Uani 1 1 d . . .
C49 C 0.2806(2) 0.8597(3) 0.71492(15) 0.0559(13) Uani 1 1 d . . .
H49A H 0.2229 0.8816 0.7014 0.067 Uiso 1 1 calc R . .
C50 C 0.2872(3) 0.9918(3) 0.79730(16) 0.0543(13) Uani 1 1 d . . .

loop_
_atom_site_aniso_label
_atom_site_aniso_U_11
_atom_site_aniso_U_22
_atom_site_aniso_U_33
_atom_site_aniso_U_23
_atom_site_aniso_U_13
_atom_site_aniso_U_12
Cu1 0.0523(3) 0.0544(3) 0.0575(3) -0.0103(3) -0.0013(2) -0.0046(3)
Cu2 0.0547(3) 0.0550(3) 0.0664(3) 0.0104(3) -0.0034(3) 0.0076(3)
P1 0.0471(7) 0.0508(7) 0.0431(6) -0.0075(5) 0.0011(5) -0.0016(6)
P2 0.0424(6) 0.0506(7) 0.0467(6) 0.0059(6) 0.0001(5) -0.0012(6)
O1 0.0721(18) 0.0625(18) 0.0668(17) -0.0339(14) 0.0128(15) -0.0036(16)
O2 0.080(2) 0.085(2) 0.096(2) 0.0071(16) 0.0238(17) 0.0433(17)
O3 0.0535(17) 0.079(2) 0.0764(18) -0.0042(15) 0.0008(15) 0.0243(16)
O4 0.0690(19) 0.0662(18) 0.0847(19) -0.0315(15) 0.0076(16) 0.0060(16)
O5 0.222(4) 0.229(5) 0.156(3) -0.030(3) -0.010(3) -0.038(4)
N1 0.135(3) 0.078(3) 0.130(3) 0.025(2) 0.070(2) 0.053(2)
N2 0.146(3) 0.056(3) 0.173(3) 0.036(3) 0.116(3) 0.052(2)
C1 0.047(2) 0.058(3) 0.039(2) -0.003(2) -0.015(2) -0.013(2)
C2 0.057(3) 0.097(3) 0.059(3) -0.002(2) -0.007(2) 0.035(3)
C3 0.062(3) 0.096(3) 0.078(3) -0.012(3) -0.011(2) 0.023(3)
C4 0.048(3) 0.072(3) 0.115(4) -0.004(3) -0.021(3) 0.011(2)
C5 0.074(3) 0.106(4) 0.079(3) -0.024(3) -0.033(3) 0.017(3)
C6 0.056(3) 0.090(3) 0.077(3) -0.016(3) -0.018(2) 0.023(3)
C7 0.043(2) 0.041(2) 0.052(2) -0.010(2) -0.0019(19) 0.004(2)
C8 0.047(2) 0.050(3) 0.048(2) -0.011(2) -0.0013(19) -0.010(2)
C9 0.053(3) 0.068(3) 0.066(3) -0.002(2) -0.008(2) -0.006(2)
C10 0.067(3) 0.071(3) 0.065(3) 0.015(2) 0.000(2) -0.006(3)
C11 0.064(3) 0.091(3) 0.063(3) 0.029(2) -0.022(2) -0.002(3)
C12 0.055(3) 0.064(3) 0.056(3) 0.002(2) -0.018(2) -0.017(2)
C13 0.048(2) 0.053(3) 0.034(2) 0.0005(19) -0.0006(19) -0.001(2)
C14 0.072(3) 0.060(3) 0.064(3) -0.004(2) 0.012(2) 0.010(2)
C15 0.116(4) 0.079(3) 0.070(3) -0.014(3) 0.028(3) 0.030(3)
C16 0.092(3) 0.121(4) 0.055(3) -0.001(3) 0.023(3) 0.049(3)
C17 0.080(3) 0.107(4) 0.055(3) 0.008(3) 0.029(2) 0.019(3)
C18 0.066(3) 0.062(3) 0.049(2) 0.001(2) -0.002(2) 0.008(2)
C19 0.044(2) 0.045(2) 0.045(2) 0.007(2) -0.0037(18) -0.001(2)
C20 0.056(3) 0.054(3) 0.064(3) -0.003(2) 0.004(2) -0.005(2)
C21 0.057(3) 0.098(3) 0.051(2) -0.017(2) 0.023(2) -0.010(3)
C22 0.064(3) 0.065(3) 0.056(3) 0.018(2) -0.009(2) -0.005(3)
C23 0.061(3) 0.053(3) 0.076(3) 0.027(2) -0.004(2) -0.001(2)
C24 0.048(3) 0.065(3) 0.060(3) 0.016(2) -0.001(2) 0.008(2)
C25 0.037(2) 0.043(2) 0.037(2) 0.0033(19) -0.0027(17) -0.001(2)
C26 0.051(3) 0.087(3) 0.059(3) -0.005(2) 0.003(2) -0.006(3)
C27 0.066(3) 0.096(4) 0.075(3) -0.015(3) 0.015(3) -0.013(3)
C28 0.095(3) 0.066(3) 0.069(3) -0.007(2) 0.029(3) -0.020(3)
C29 0.063(3) 0.068(3) 0.066(3) 0.011(2) 0.014(2) 0.025(2)
C30 0.062(3) 0.051(3) 0.042(2) 0.003(2) 0.004(2) 0.011(2)
C31 0.048(2) 0.037(2) 0.046(2) 0.0013(19) 0.005(2) 0.000(2)
C32 0.067(3) 0.059(3) 0.064(3) 0.002(2) -0.007(2) -0.003(2)
C33 0.071(3) 0.099(4) 0.059(3) -0.004(3) -0.024(3) 0.006(3)
C34 0.067(3) 0.088(4) 0.083(3) -0.023(3) -0.006(3) -0.009(3)
C35 0.064(3) 0.077(3) 0.086(3) -0.012(3) 0.015(2) -0.011(3)
C36 0.057(3) 0.065(3) 0.058(3) 0.004(2) 0.002(2) -0.002(2)
C37 0.073(3) 0.035(2) 0.053(3) -0.002(2) 0.019(2) -0.005(2)
C38 0.046(2) 0.044(2) 0.036(2) -0.0062(19) 0.0046(19) 0.000(2)
C39 0.053(2) 0.072(3) 0.038(2) 0.013(2) -0.0080(19) -0.018(2)
C40 0.116(4) 0.075(3) 0.031(2) -0.011(2) 0.002(2) -0.051(3)
C41 0.119(4) 0.085(4) 0.052(3) -0.022(2) 0.022(3) -0.013(3)
C42 0.079(3) 0.074(3) 0.065(3) -0.014(2) 0.018(2) 0.005(3)
C43 0.057(3) 0.070(3) 0.044(2) -0.007(2) -0.002(2) 0.005(2)
C44 0.125(4) 0.055(3) 0.031(2) -0.011(2) 0.005(3) -0.027(3)
C45 0.074(3) 0.059(3) 0.069(3) 0.009(2) 0.012(3) 0.022(3)
C46 0.061(3) 0.068(3) 0.064(3) 0.004(2) -0.009(2) 0.009(3)
C47 0.064(3) 0.051(3) 0.047(2) -0.003(2) -0.002(2) 0.006(2)
C48 0.045(2) 0.048(3) 0.047(2) 0.002(2) 0.000(2) -0.003(2)
C49 0.045(2) 0.057(3) 0.062(3) -0.001(2) -0.006(2) -0.007(2)
C50 0.059(3) 0.049(3) 0.056(3) -0.005(2) 0.013(2) 0.000(2)

loop_
_atom_type_symbol
_atom_type_description
_atom_type_scat_dispersion_real
_atom_type_scat_dispersion_imag
_atom_type_scat_source
C C 0.0033 0.0016 'International Tables Vol C Tables 4.2.6.8 and 6.1.1.4'
H H 0.0000 0.0000 'International Tables Vol C Tables 4.2.6.8 and 6.1.1.4'
N N 0.0061 0.0033 'International Tables Vol C Tables 4.2.6.8 and 6.1.1.4'
O O 0.0106 0.0060 'International Tables Vol C Tables 4.2.6.8 and 6.1.1.4'
P P 0.1023 0.0942 'International Tables Vol C Tables 4.2.6.8 and 6.1.1.4'
Cu Cu 0.3201 1.2651 'International Tables Vol C Tables 4.2.6.8 and 6.1.1.4'

loop_
_geom_angle_atom_site_label_1
_geom_angle_atom_site_label_2
_geom_angle_atom_site_label_3
_geom_angle
_geom_angle_site_symmetry_1
_geom_angle_site_symmetry_3
_geom_angle_publ_flag
O1 Cu1 O3 100.81(10) . 4_575 ?
O1 Cu1 P1 134.33(8) . . ?
O3 Cu1 P1 122.82(7) 4_575 . ?
O1 Cu1 Cu2 82.15(7) . . ?
O3 Cu1 Cu2 78.55(7) 4_575 . ?
P1 Cu1 Cu2 116.75(3) . . ?
O4 Cu2 O2 102.87(10) 4_575 . ?
O4 Cu2 P2 125.97(8) 4_575 . ?
O2 Cu2 P2 124.43(8) . . ?
O4 Cu2 Cu1 80.37(7) 4_575 . ?
O2 Cu2 Cu1 76.94(7) . . ?
P2 Cu2 Cu1 130.69(3) . . ?
C7 P1 C1 102.67(15) . . ?
C7 P1 C13 103.59(15) . . ?
C1 P1 C13 106.96(15) . . ?
C7 P1 Cu1 116.53(11) . . ?
C1 P1 Cu1 111.44(12) . . ?
C13 P1 Cu1 114.52(11) . . ?
C31 P2 C25 104.18(15) . . ?
C31 P2 C19 102.90(14) . . ?
C25 P2 C19 102.49(15) . . ?
C31 P2 Cu2 104.87(11) . . ?
C25 P2 Cu2 121.44(11) . . ?
C19 P2 Cu2 118.66(11) . . ?
C37 O1 Cu1 125.5(2) . . ?
C37 O2 Cu2 131.4(2) . . ?
C50 O3 Cu1 129.3(2) . 4_576 ?
C50 O4 Cu2 126.9(2) . 4_576 ?
N2 N1 C40 104.8(4) . . ?
N1 N2 O5 142.2(5) . . ?
N1 N2 C44 109.0(4) . . ?
O5 N2 C44 108.3(3) . . ?
C2 C1 C6 119.1(3) . . ?
C2 C1 P1 116.5(2) . . ?
C6 C1 P1 124.4(3) . . ?
C3 C2 C1 120.0(3) . . ?
C3 C2 H2 120.0 . . ?
C1 C2 H2 120.0 . . ?
C2 C3 C4 121.9(4) . . ?
C2 C3 H3 119.0 . . ?
C4 C3 H3 119.0 . . ?
C5 C4 C3 118.5(4) . . ?
C5 C4 H4 120.7 . . ?
C3 C4 H4 120.7 . . ?
C4 C5 C6 121.7(4) . . ?
C4 C5 H5 119.2 . . ?
C6 C5 H5 119.2 . . ?
C1 C6 C5 118.8(4) . . ?
C1 C6 H6 120.6 . . ?
C5 C6 H6 120.6 . . ?
C12 C7 C8 117.4(3) . . ?
C12 C7 P1 118.7(3) . . ?
C8 C7 P1 123.8(2) . . ?
C9 C8 C7 122.2(3) . . ?
C9 C8 H8 118.9 . . ?
C7 C8 H8 118.9 . . ?
C8 C9 C10 118.8(3) . . ?
C8 C9 H9 120.6 . . ?
C10 C9 H9 120.6 . . ?
C11 C10 C9 120.5(3) . . ?
C11 C10 H10 119.7 . . ?
C9 C10 H10 119.7 . . ?
C12 C11 C10 119.7(3) . . ?
C12 C11 H11 120.2 . . ?
C10 C11 H11 120.2 . . ?
C11 C12 C7 121.4(3) . . ?
C11 C12 H12 119.3 . . ?
C7 C12 H12 119.3 . . ?
C18 C13 C14 119.4(3) . . ?
C18 C13 P1 118.6(3) . . ?
C14 C13 P1 122.0(3) . . ?
C15 C14 C13 119.7(4) . . ?
C15 C14 H14 120.1 . . ?
C13 C14 H14 120.1 . . ?
C14 C15 C16 119.8(4) . . ?
C14 C15 H15 120.1 . . ?
C16 C15 H15 120.1 . . ?
C17 C16 C15 120.1(4) . . ?
C17 C16 H16 120.0 . . ?
C15 C16 H16 120.0 . . ?
C16 C17 C18 120.6(4) . . ?
C16 C17 H17 119.7 . . ?
C18 C17 H17 119.7 . . ?
C13 C18 C17 120.4(3) . . ?
C13 C18 H18 119.8 . . ?
C17 C18 H18 119.8 . . ?
C20 C19 C24 116.8(3) . . ?
C20 C19 P2 118.2(3) . . ?
C24 C19 P2 124.9(3) . . ?
C19 C20 C21 120.6(3) . . ?
C19 C20 H20 119.7 . . ?
C21 C20 H20 119.7 . . ?
C22 C21 C20 120.7(3) . . ?
C22 C21 H21 119.7 . . ?
C20 C21 H21 119.7 . . ?
C23 C22 C21 119.4(4) . . ?
C23 C22 H22 120.3 . . ?
C21 C22 H22 120.3 . . ?
C22 C23 C24 119.3(4) . . ?
C22 C23 H23 120.4 . . ?
C24 C23 H23 120.4 . . ?
C23 C24 C19 123.3(3) . . ?
C23 C24 H24 118.4 . . ?
C19 C24 H24 118.4 . . ?
C30 C25 C26 117.2(3) . . ?
C30 C25 P2 122.6(2) . . ?
C26 C25 P2 119.9(2) . . ?
C27 C26 C25 121.7(3) . . ?
C27 C26 H26 119.2 . . ?
C25 C26 H26 119.2 . . ?
C28 C27 C26 120.1(4) . . ?
C28 C27 H27 120.0 . . ?
C26 C27 H27 120.0 . . ?
C27 C28 C29 120.3(4) . . ?
C27 C28 H28 119.8 . . ?
C29 C28 H28 119.8 . . ?
C28 C29 C30 119.8(4) . . ?
C28 C29 H29 120.1 . . ?
C30 C29 H29 120.1 . . ?
C29 C30 C25 120.8(3) . . ?
C29 C30 H30 119.6 . . ?
C25 C30 H30 119.6 . . ?
C36 C31 C32 116.0(3) . . ?
C36 C31 P2 119.1(2) . . ?
C32 C31 P2 124.9(3) . . ?
C33 C32 C31 122.4(4) . . ?
C33 C32 H32 118.8 . . ?
C31 C32 H32 118.8 . . ?
C34 C33 C32 119.6(4) . . ?
C34 C33 H33 120.2 . . ?
C32 C33 H33 120.2 . . ?
C35 C34 C33 119.5(4) . . ?
C35 C34 H34 120.3 . . ?
C33 C34 H34 120.3 . . ?
C34 C35 C36 121.3(4) . . ?
C34 C35 H35 119.3 . . ?
C36 C35 H35 119.3 . . ?
C35 C36 C31 121.2(3) . . ?
C35 C36 H36 119.4 . . ?
C31 C36 H36 119.4 . . ?
O2 C37 O1 123.3(3) . . ?
O2 C37 C38 119.5(3) . . ?
O1 C37 C38 117.1(3) . . ?
C43 C38 C39 118.9(3) . . ?
C43 C38 C37 120.7(3) . . ?
C39 C38 C37 120.4(3) . . ?
C40 C39 C38 118.9(3) . . ?
C40 C39 H39 120.5 . . ?
C38 C39 H39 120.5 . . ?
C41 C40 C39 121.6(4) . . ?
C41 C40 N1 103.5(3) . . ?
C39 C40 N1 134.7(4) . . ?
C40 C41 C42 119.5(4) . . ?
C40 C41 H41 120.3 . . ?
C42 C41 H41 120.3 . . ?
C41 C42 C43 119.4(4) . . ?
C41 C42 H42 120.3 . . ?
C43 C42 H42 120.3 . . ?
C38 C43 C42 121.6(3) . . ?
C38 C43 H43 119.2 . . ?
C42 C43 H43 119.2 . . ?
C49 C44 C45 122.7(3) . . ?
C49 C44 N2 121.6(4) . . ?
C45 C44 N2 115.7(3) . . ?
C46 C45 C44 118.8(4) . . ?
C46 C45 H45 120.6 . . ?
C44 C45 H45 120.6 . . ?
C45 C46 C47 119.7(3) . . ?
C45 C46 H46 120.2 . . ?
C47 C46 H46 120.2 . . ?
C48 C47 C46 120.5(3) . . ?
C48 C47 H47A 119.8 . . ?
C46 C47 H47A 119.8 . . ?
C47 C48 C49 120.2(3) . . ?
C47 C48 C50 121.1(3) . . ?
C49 C48 C50 118.7(3) . . ?
C44 C49 C48 118.0(3) . . ?
C44 C49 H49A 121.0 . . ?
C48 C49 H49A 121.0 . . ?
O3 C50 O4 124.1(3) . . ?
O3 C50 C48 118.2(3) . . ?
O4 C50 C48 117.7(3) . . ?

loop_
_geom_bond_atom_site_label_1
_geom_bond_atom_site_label_2
_geom_bond_distance
_geom_bond_site_symmetry_2
_geom_bond_publ_flag
Cu1 O1 1.954(2) . ?
Cu1 O3 1.996(2) 4_575 ?
Cu1 P1 2.1528(11) . ?
Cu1 Cu2 2.9391(8) . ?
Cu2 O4 1.988(2) 4_575 ?
Cu2 O2 1.990(2) . ?
Cu2 P2 2.1721(11) . ?
P1 C7 1.808(3) . ?
P1 C1 1.820(3) . ?
P1 C13 1.834(3) . ?
P2 C31 1.796(3) . ?
P2 C25 1.801(3) . ?
P2 C19 1.818(3) . ?
O1 C37 1.278(4) . ?
O2 C37 1.248(4) . ?
O3 C50 1.251(4) . ?
O3 Cu1 1.996(2) 4_576 ?
O4 C50 1.256(4) . ?
O4 Cu2 1.988(2) 4_576 ?
O5 N2 1.317(5) . ?
N1 N2 1.053(5) . ?
N1 C40 1.609(5) . ?
N2 C44 1.612(5) . ?
C1 C2 1.375(4) . ?
C1 C6 1.382(4) . ?
C2 C3 1.359(4) . ?
C2 H2 0.9300 . ?
C3 C4 1.365(5) . ?
C3 H3 0.9300 . ?
C4 C5 1.340(5) . ?
C4 H4 0.9300 . ?
C5 C6 1.399(5) . ?
C5 H5 0.9300 . ?
C6 H6 0.9300 . ?
C7 C12 1.389(4) . ?
C7 C8 1.392(4) . ?
C8 C9 1.369(4) . ?
C8 H8 0.9300 . ?
C9 C10 1.384(4) . ?
C9 H9 0.9300 . ?
C10 C11 1.377(5) . ?
C10 H10 0.9300 . ?
C11 C12 1.374(4) . ?
C11 H11 0.9300 . ?
C12 H12 0.9300 . ?
C13 C18 1.365(4) . ?
C13 C14 1.394(4) . ?
C14 C15 1.388(5) . ?
C14 H14 0.9300 . ?
C15 C16 1.392(5) . ?
C15 H15 0.9300 . ?
C16 C17 1.345(5) . ?
C16 H16 0.9300 . ?
C17 C18 1.397(4) . ?
C17 H17 0.9300 . ?
C18 H18 0.9300 . ?
C19 C20 1.372(4) . ?
C19 C24 1.392(4) . ?
C20 C21 1.411(4) . ?
C20 H20 0.9300 . ?
C21 C22 1.378(5) . ?
C21 H21 0.9300 . ?
C22 C23 1.366(5) . ?
C22 H22 0.9300 . ?
C23 C24 1.381(4) . ?
C23 H23 0.9300 . ?
C24 H24 0.9300 . ?
C25 C30 1.387(4) . ?
C25 C26 1.398(4) . ?
C26 C27 1.365(5) . ?
C26 H26 0.9300 . ?
C27 C28 1.357(5) . ?
C27 H27 0.9300 . ?
C28 C29 1.377(5) . ?
C28 H28 0.9300 . ?
C29 C30 1.383(4) . ?
C29 H29 0.9300 . ?
C30 H30 0.9300 . ?
C31 C36 1.390(4) . ?
C31 C32 1.391(4) . ?
C32 C33 1.390(5) . ?
C32 H32 0.9300 . ?
C33 C34 1.365(5) . ?
C33 H33 0.9300 . ?
C34 C35 1.353(5) . ?
C34 H34 0.9300 . ?
C35 C36 1.386(4) . ?
C35 H35 0.9300 . ?
C36 H36 0.9300 . ?
C37 C38 1.483(4) . ?
C38 C43 1.365(4) . ?
C38 C39 1.390(4) . ?
C39 C40 1.371(5) . ?
C39 H39 0.9300 . ?
C40 C41 1.363(5) . ?
C41 C42 1.369(5) . ?
C41 H41 0.9300 . ?
C42 C43 1.372(4) . ?
C42 H42 0.9300 . ?
C43 H43 0.9300 . ?
C44 C49 1.353(5) . ?
C44 C45 1.389(5) . ?
C45 C46 1.344(4) . ?
C45 H45 0.9300 . ?
C46 C47 1.399(4) . ?
C46 H46 0.9300 . ?
C47 C48 1.363(4) . ?
C47 H47A 0.9300 . ?
C48 C49 1.384(4) . ?
C48 C50 1.500(5) . ?
C49 H49A 0.9300 . ?

loop_
_geom_torsion_atom_site_label_1
_geom_torsion_atom_site_label_2
_geom_torsion_atom_site_label_3
_geom_torsion_atom_site_label_4
_geom_torsion
_geom_torsion_site_symmetry_1
_geom_torsion_site_symmetry_2
_geom_torsion_site_symmetry_3
_geom_torsion_site_symmetry_4
_geom_torsion_publ_flag
O1 Cu1 Cu2 O4 -106.62(10) . . . 4_575 ?
O3 Cu1 Cu2 O4 -3.85(10) 4_575 . . 4_575 ?
P1 Cu1 Cu2 O4 117.29(8) . . . 4_575 ?
O1 Cu1 Cu2 O2 -0.88(10) . . . . ?
O3 Cu1 Cu2 O2 101.88(10) 4_575 . . . ?
P1 Cu1 Cu2 O2 -136.97(8) . . . . ?
O1 Cu1 Cu2 P2 123.60(8) . . . . ?
O3 Cu1 Cu2 P2 -133.64(8) 4_575 . . . ?
P1 Cu1 Cu2 P2 -12.49(6) . . . . ?
O1 Cu1 P1 C7 -47.30(16) . . . . ?
O3 Cu1 P1 C7 152.36(14) 4_575 . . . ?
Cu2 Cu1 P1 C7 58.89(13) . . . . ?
O1 Cu1 P1 C1 70.05(16) . . . . ?
O3 Cu1 P1 C1 -90.30(15) 4_575 . . . ?
Cu2 Cu1 P1 C1 176.23(11) . . . . ?
O1 Cu1 P1 C13 -168.38(14) . . . . ?
O3 Cu1 P1 C13 31.27(15) 4_575 . . . ?
Cu2 Cu1 P1 C13 -62.20(12) . . . . ?
O4 Cu2 P2 C31 74.05(14) 4_575 . . . ?
O2 Cu2 P2 C31 -72.17(15) . . . . ?
Cu1 Cu2 P2 C31 -175.36(11) . . . . ?
O4 Cu2 P2 C25 -43.30(16) 4_575 . . . ?
O2 Cu2 P2 C25 170.48(15) . . . . ?
Cu1 Cu2 P2 C25 67.29(13) . . . . ?
O4 Cu2 P2 C19 -171.84(14) 4_575 . . . ?
O2 Cu2 P2 C19 41.94(16) . . . . ?
Cu1 Cu2 P2 C19 -61.25(13) . . . . ?
O3 Cu1 O1 C37 -71.2(3) 4_575 . . . ?
P1 Cu1 O1 C37 125.5(3) . . . . ?
Cu2 Cu1 O1 C37 5.5(3) . . . . ?
O4 Cu2 O2 C37 73.1(3) 4_575 . . . ?
P2 Cu2 O2 C37 -134.4(3) . . . . ?
Cu1 Cu2 O2 C37 -3.7(3) . . . . ?
C40 N1 N2 O5 -8.1(8) . . . . ?
C40 N1 N2 C44 -178.0(3) . . . . ?
C7 P1 C1 C2 80.3(3) . . . . ?
C13 P1 C1 C2 -171.0(3) . . . . ?
Cu1 P1 C1 C2 -45.1(3) . . . . ?
C7 P1 C1 C6 -99.7(3) . . . . ?
C13 P1 C1 C6 9.0(4) . . . . ?
Cu1 P1 C1 C6 134.9(3) . . . . ?
C6 C1 C2 C3 -0.5(6) . . . . ?
P1 C1 C2 C3 179.5(3) . . . . ?
C1 C2 C3 C4 0.1(6) . . . . ?
C2 C3 C4 C5 0.4(6) . . . . ?
C3 C4 C5 C6 -0.4(6) . . . . ?
C2 C1 C6 C5 0.4(6) . . . . ?
P1 C1 C6 C5 -179.6(3) . . . . ?
C4 C5 C6 C1 0.0(6) . . . . ?
C1 P1 C7 C12 -153.8(3) . . . . ?
C13 P1 C7 C12 95.0(3) . . . . ?
Cu1 P1 C7 C12 -31.7(3) . . . . ?
C1 P1 C7 C8 22.4(3) . . . . ?
C13 P1 C7 C8 -88.8(3) . . . . ?
Cu1 P1 C7 C8 144.4(2) . . . . ?
C12 C7 C8 C9 -0.8(5) . . . . ?
P1 C7 C8 C9 -177.1(3) . . . . ?
C7 C8 C9 C10 0.3(5) . . . . ?
C8 C9 C10 C11 0.4(6) . . . . ?
C9 C10 C11 C12 -0.4(6) . . . . ?
C10 C11 C12 C7 -0.2(6) . . . . ?
C8 C7 C12 C11 0.8(5) . . . . ?
P1 C7 C12 C11 177.2(3) . . . . ?
C7 P1 C13 C18 -134.6(3) . . . . ?
C1 P1 C13 C18 117.4(3) . . . . ?
Cu1 P1 C13 C18 -6.6(3) . . . . ?
C7 P1 C13 C14 45.3(3) . . . . ?
C1 P1 C13 C14 -62.8(3) . . . . ?
Cu1 P1 C13 C14 173.2(2) . . . . ?
C18 C13 C14 C15 -1.0(5) . . . . ?
P1 C13 C14 C15 179.2(3) . . . . ?
C13 C14 C15 C16 2.0(5) . . . . ?
C14 C15 C16 C17 -2.4(6) . . . . ?
C15 C16 C17 C18 1.9(6) . . . . ?
C14 C13 C18 C17 0.4(5) . . . . ?
P1 C13 C18 C17 -179.7(3) . . . . ?
C16 C17 C18 C13 -0.9(5) . . . . ?
C31 P2 C19 C20 79.9(3) . . . . ?
C25 P2 C19 C20 -172.1(2) . . . . ?
Cu2 P2 C19 C20 -35.2(3) . . . . ?
C31 P2 C19 C24 -95.2(3) . . . . ?
C25 P2 C19 C24 12.7(3) . . . . ?
Cu2 P2 C19 C24 149.6(2) . . . . ?
C24 C19 C20 C21 -1.1(5) . . . . ?
P2 C19 C20 C21 -176.6(2) . . . . ?
C19 C20 C21 C22 -0.5(5) . . . . ?
C20 C21 C22 C23 1.0(5) . . . . ?
C21 C22 C23 C24 0.0(5) . . . . ?
C22 C23 C24 C19 -1.7(5) . . . . ?
C20 C19 C24 C23 2.2(5) . . . . ?
P2 C19 C24 C23 177.4(3) . . . . ?
C31 P2 C25 C30 18.2(3) . . . . ?
C19 P2 C25 C30 -88.8(3) . . . . ?
Cu2 P2 C25 C30 135.9(2) . . . . ?
C31 P2 C25 C26 -167.2(3) . . . . ?
C19 P2 C25 C26 85.8(3) . . . . ?
Cu2 P2 C25 C26 -49.5(3) . . . . ?
C30 C25 C26 C27 -1.5(5) . . . . ?
P2 C25 C26 C27 -176.4(3) . . . . ?
C25 C26 C27 C28 0.9(6) . . . . ?
C26 C27 C28 C29 -0.7(6) . . . . ?
C27 C28 C29 C30 1.2(6) . . . . ?
C28 C29 C30 C25 -1.8(5) . . . . ?
C26 C25 C30 C29 2.0(5) . . . . ?
P2 C25 C30 C29 176.7(3) . . . . ?
C25 P2 C31 C36 91.0(3) . . . . ?
C19 P2 C31 C36 -162.4(3) . . . . ?
Cu2 P2 C31 C36 -37.6(3) . . . . ?
C25 P2 C31 C32 -87.5(3) . . . . ?
C19 P2 C31 C32 19.1(3) . . . . ?
Cu2 P2 C31 C32 143.9(3) . . . . ?
C36 C31 C32 C33 0.1(5) . . . . ?
P2 C31 C32 C33 178.6(3) . . . . ?
C31 C32 C33 C34 0.0(6) . . . . ?
C32 C33 C34 C35 0.8(6) . . . . ?
C33 C34 C35 C36 -1.5(6) . . . . ?
C34 C35 C36 C31 1.5(6) . . . . ?
C32 C31 C36 C35 -0.8(5) . . . . ?
P2 C31 C36 C35 -179.4(3) . . . . ?
Cu2 O2 C37 O1 9.1(6) . . . . ?
Cu2 O2 C37 C38 -167.6(2) . . . . ?
Cu1 O1 C37 O2 -9.9(5) . . . . ?
Cu1 O1 C37 C38 166.9(2) . . . . ?
O2 C37 C38 C43 -171.6(3) . . . . ?
O1 C37 C38 C43 11.5(5) . . . . ?
O2 C37 C38 C39 8.0(5) . . . . ?
O1 C37 C38 C39 -169.0(3) . . . . ?
C43 C38 C39 C40 -0.9(5) . . . . ?
C37 C38 C39 C40 179.5(3) . . . . ?
C38 C39 C40 C41 -0.8(6) . . . . ?
C38 C39 C40 N1 -176.4(4) . . . . ?
N2 N1 C40 C41 169.3(4) . . . . ?
N2 N1 C40 C39 -14.4(6) . . . . ?
C39 C40 C41 C42 2.1(6) . . . . ?
N1 C40 C41 C42 179.0(3) . . . . ?
C40 C41 C42 C43 -1.8(6) . . . . ?
C39 C38 C43 C42 1.2(5) . . . . ?
C37 C38 C43 C42 -179.2(3) . . . . ?
C41 C42 C43 C38 0.1(6) . . . . ?
N1 N2 C44 C49 7.6(6) . . . . ?
O5 N2 C44 C49 -165.9(4) . . . . ?
N1 N2 C44 C45 -174.4(4) . . . . ?
O5 N2 C44 C45 12.1(5) . . . . ?
C49 C44 C45 C46 -1.2(6) . . . . ?
N2 C44 C45 C46 -179.2(3) . . . . ?
C44 C45 C46 C47 1.3(6) . . . . ?
C45 C46 C47 C48 -0.5(5) . . . . ?
C46 C47 C48 C49 -0.5(5) . . . . ?
C46 C47 C48 C50 179.9(3) . . . . ?
C45 C44 C49 C48 0.2(6) . . . . ?
N2 C44 C49 C48 178.1(3) . . . . ?
C47 C48 C49 C44 0.7(5) . . . . ?
C50 C48 C49 C44 -179.8(3) . . . . ?
Cu1 O3 C50 O4 -5.5(6) 4_576 . . . ?
Cu1 O3 C50 C48 174.7(2) 4_576 . . . ?
Cu2 O4 C50 O3 11.7(5) 4_576 . . . ?
Cu2 O4 C50 C48 -168.6(2) 4_576 . . . ?
C47 C48 C50 O3 -172.5(3) . . . . ?
C49 C48 C50 O3 8.0(5) . . . . ?
C47 C48 C50 O4 7.7(5) . . . . ?
C49 C48 C50 O4 -171.8(3) . . . . ?
